data_2312781
loop_
_publ_author_name
'Shapiro, Nicole M.'
'Govero, Mark D.'
'Bosch, Eric'
'Unruh, Daniel K.'
'Groeneman, Ryan H.'

_publ_section_title
;
 Mixed cocrystal approach influences the yield for a [2+2] cycloaddition
 reaction within a halogen-bonded organic solid.
;
_journal_coeditor_code JX3092
_journal_issue 'Pt 4'
_journal_name_full 'Acta crystallographica. Section C, Structural chemistry'
_journal_page_first 193
_journal_page_last 197
_journal_paper_doi 10.1107/S2053229625001913
_journal_volume 81
_journal_year 2025
_chemical_formula_iupac 'C12 H10 N2, 0.75C6 Cl4 I2, 0.25C6 Cl5 I1'
_chemical_formula_moiety 'C12 H10 N2, 0.75(C6 Cl4 I2), 0.25(C6 Cl5 I1)'
_chemical_formula_sum 'C18 H10 Cl4.22 I1.78 N2'
_chemical_formula_weight 629.76
_chemical_name_systematic
;
<i>trans</i>-1,2-Bis(pyridin-4-yl)ethylene
1,4-diiodoperchlorobenzene--iodoperchlorobenzene(0.75/0.25)
;
_space_group_crystal_system triclinic
_space_group_IT_number 2
_space_group_name_Hall '-P 1'
_space_group_name_H-M_alt 'P -1'
_atom_sites_solution_hydrogens geom
_audit_creation_method
;
Olex2 1.5
(compiled 2024.02.16 svn.r378c4104 for OlexSys, GUI svn.r6928)
;
_cell_angle_alpha 110.4810(10)
_cell_angle_beta 92.7290(10)
_cell_angle_gamma 94.387(2)
_cell_formula_units_Z 1
_cell_length_a 4.0273(2)
_cell_length_b 10.8796(5)
_cell_length_c 12.3274(5)
_cell_measurement_reflns_used 6939
_cell_measurement_temperature 210
_cell_measurement_theta_max 28.239
_cell_measurement_theta_min 3.113
_cell_volume 502.90(4)
_computing_cell_refinement
;
SAINT (Bruker, 2016)
;
_computing_data_collection
;
APEX6 (Bruker, 2016)
;
_computing_data_reduction
;
SAINT (Bruker, 2016)
;
_computing_molecular_graphics
;
OLEX2 (Dolomanov <i>et al.</i>, 2009)
;
_computing_publication_material
;
OLEX2 (Dolomanov <i>et al.</i>, 2009)
;
_computing_structure_refinement
;
SHELXL2019 (Sheldrick, 2015<i>b</i>)
;
_computing_structure_solution
;
SHELXT2018 (Sheldrick, 2015<i>a</i>)
;
_diffrn_ambient_temperature 210
_diffrn_measured_fraction_theta_full 0.999
_diffrn_measured_fraction_theta_max 0.997
_diffrn_measurement_device_type 'Bruker D8 VENTURE DUO with a Photon III detector'
_diffrn_measurement_method 'phi and omega scans'
_diffrn_radiation_type MoK\a
_diffrn_radiation_wavelength 0.71073
_diffrn_reflns_av_R_equivalents 0.0517
_diffrn_reflns_av_unetI/netI 0.0319
_diffrn_reflns_limit_h_max 5
_diffrn_reflns_limit_h_min -5
_diffrn_reflns_limit_k_max 14
_diffrn_reflns_limit_k_min -14
_diffrn_reflns_limit_l_max 15
_diffrn_reflns_limit_l_min -16
_diffrn_reflns_number 18122
_diffrn_reflns_theta_full 25.242
_diffrn_reflns_theta_max 28.375
_diffrn_reflns_theta_min 2.008
_diffrn_source_current 1.4
_diffrn_source_power 0.07
_diffrn_source_voltage 50.0
_exptl_absorpt_coefficient_mu 3.355
_exptl_absorpt_correction_T_max 0.7457
_exptl_absorpt_correction_T_min 0.6370
_exptl_absorpt_correction_type multi-scan
_exptl_absorpt_process_details
;
(SADABS; Bruker, 2016)
;
_exptl_crystal_colour 'clear colourless'
_exptl_crystal_density_diffrn 2.079
_exptl_crystal_description irregular
_exptl_crystal_F_000 298
_exptl_crystal_size_max 0.207
_exptl_crystal_size_mid 0.189
_exptl_crystal_size_min 0.07
_refine_diff_density_max 0.377
_refine_diff_density_min -0.566
_refine_ls_extinction_coef 0.0082(7)
_refine_ls_extinction_expression Fc^*^=kFc[1+0.001xFc^2^\l^3^/sin(2\q)]^-1/4^
_refine_ls_extinction_method
;
SHELXL2019 (Sheldrick, 2015<i>b</i>)
;
_refine_ls_goodness_of_fit_ref 1.121
_refine_ls_hydrogen_treatment constr
_refine_ls_matrix_type full
_refine_ls_number_parameters 129
_refine_ls_number_reflns 2524
_refine_ls_number_restraints 16
_refine_ls_restrained_S_all 1.121
_refine_ls_R_factor_all 0.0242
_refine_ls_R_factor_gt 0.0226
_refine_ls_shift/su_max 0.002
_refine_ls_shift/su_mean 0.000
_refine_ls_structure_factor_coef Fsqd
_refine_ls_weighting_details 'w=1/[\s^2^(Fo^2^)+0.4137P] where P=(Fo^2^+2Fc^2^)/3'
_refine_ls_weighting_scheme calc
_refine_ls_wR_factor_gt 0.0422
_refine_ls_wR_factor_ref 0.0430
_reflns_number_gt 2425
_reflns_number_total 2524
_reflns_threshold_expression 'I > 2\s(I)'
_cod_data_source_file jx3092sup1.cif
_cod_data_source_block C6I2CL4_C6ICl5_BPE_290and210_210
_cod_depositor_comments 'Adding full bibliography for 2312780--2312781.cif.'
_cod_database_code 2312781
_cod_database_fobs_code 2312781
_shelx_space_group_comment
;
The symmetry employed for this shelxl refinement is uniquely defined
by the following loop, which should always be used as a source of
symmetry information in preference to the above space-group names.
They are only intended as comments.
;
_shelx_estimated_absorpt_t_min 0.543
_shelx_estimated_absorpt_t_max 0.799

loop_
_space_group_symop_operation_xyz
'x, y, z'
'-x, -y, -z'

loop_
_atom_site_type_symbol
_atom_site_label
_atom_site_fract_x
_atom_site_fract_y
_atom_site_fract_z
_atom_site_U_iso_or_equiv
_atom_site_adp_type
_atom_site_calc_flag
_atom_site_occupancy
_atom_site_disorder_assembly
_atom_site_disorder_group
Cl Cl1 0.22857(16) 0.98625(6) 0.72799(5) 0.03525(17) Uani d 1 . .
Cl Cl2 0.40215(17) 0.73240(6) 0.53997(5) 0.03816(18) Uani d 1 . .
N N1 0.8832(6) 0.45561(19) 0.14247(18) 0.0354(5) Uani d 1 . .
C C1 0.3783(5) 0.9951(2) 0.60147(17) 0.0248(4) Uani d 1 . .
C C2 0.4593(5) 0.8800(2) 0.51649(18) 0.0254(4) Uani d 1 . .
C C3 0.5823(5) 0.8830(2) 0.41308(17) 0.0230(4) Uani d 1 . .
C C4 1.0429(7) 0.4086(2) 0.2151(2) 0.0384(6) Uani d 1 . .
H H4 1.111263 0.466832 0.290799 0.046 Uiso calc 1 . .
C C5 1.1123(6) 0.2789(2) 0.1846(2) 0.0333(5) Uani d 1 . .
H H5 1.229782 0.251427 0.238325 0.040 Uiso calc 1 . .
C C6 1.0082(6) 0.1892(2) 0.07423(19) 0.0264(5) Uani d 1 . .
C C7 0.8431(6) 0.2377(2) -0.0018(2) 0.0306(5) Uani d 1 . .
H H7 0.769401 0.181487 -0.077718 0.037 Uiso calc 1 . .
C C8 0.7887(6) 0.3704(2) 0.0362(2) 0.0346(5) Uani d 1 . .
H H8 0.678451 0.401621 -0.016443 0.041 Uiso calc 1 . .
C C9 1.0770(6) 0.0505(2) 0.04336(19) 0.0276(5) Uani d 1 . .
H H9 1.245280 0.032279 0.089414 0.033 Uiso calc 1 . .
I I1 0.70611(17) 0.71086(4) 0.28588(4) 0.02737(9) Uani d 0.889(2) A 1
Cl Cl3 0.715(6) 0.7348(16) 0.3050(14) 0.0311(19) Uani d 0.111(2) A 2

loop_
_atom_site_aniso_label
_atom_site_aniso_U_11
_atom_site_aniso_U_22
_atom_site_aniso_U_33
_atom_site_aniso_U_12
_atom_site_aniso_U_13
_atom_site_aniso_U_23
Cl1 0.0421(3) 0.0406(3) 0.0240(3) 0.0017(3) 0.0094(2) 0.0123(2)
Cl2 0.0551(4) 0.0289(3) 0.0324(3) 0.0022(3) 0.0032(3) 0.0137(2)
N1 0.0456(12) 0.0220(10) 0.0364(11) 0.0058(9) 0.0081(9) 0.0067(8)
C1 0.0237(10) 0.0308(11) 0.0187(9) 0.0005(8) 0.0009(8) 0.0079(8)
C2 0.0283(11) 0.0233(10) 0.0235(10) -0.0003(8) -0.0015(8) 0.0081(8)
C3 0.0216(10) 0.0242(10) 0.0195(9) 0.0021(8) -0.0002(7) 0.0034(8)
C4 0.0519(16) 0.0271(12) 0.0293(12) -0.0017(11) 0.0021(11) 0.0029(9)
C5 0.0417(14) 0.0278(12) 0.0302(12) 0.0003(10) 0.0002(10) 0.0109(9)
C6 0.0279(11) 0.0249(11) 0.0273(10) 0.0024(9) 0.0082(8) 0.0097(9)
C7 0.0391(13) 0.0251(11) 0.0253(11) 0.0042(9) 0.0022(9) 0.0059(9)
C8 0.0409(14) 0.0290(12) 0.0356(12) 0.0099(10) 0.0058(10) 0.0121(10)
C9 0.0298(11) 0.0279(11) 0.0282(11) 0.0069(9) 0.0062(9) 0.0125(9)
I1 0.02831(13) 0.02483(19) 0.02312(19) 0.00420(14) 0.00174(14) 0.00095(13)
Cl3 0.024(3) 0.028(3) 0.024(3) 0.001(3) -0.004(3) -0.012(2)

loop_
_atom_type_symbol
_atom_type_description
_atom_type_scat_dispersion_real
_atom_type_scat_dispersion_imag
_atom_type_scat_source
C C 0.0033 0.0016 'International Tables Vol C Tables 4.2.6.8 and 6.1.1.4'
H H 0.0000 0.0000 'International Tables Vol C Tables 4.2.6.8 and 6.1.1.4'
Cl Cl 0.1484 0.1585 'International Tables Vol C Tables 4.2.6.8 and 6.1.1.4'
I I -0.4742 1.8119 'International Tables Vol C Tables 4.2.6.8 and 6.1.1.4'
N N 0.0061 0.0033 'International Tables Vol C Tables 4.2.6.8 and 6.1.1.4'

loop_
_geom_angle_atom_site_label_1
_geom_angle_atom_site_label_2
_geom_angle_atom_site_label_3
_geom_angle_site_symmetry_1
_geom_angle_site_symmetry_3
_geom_angle
_geom_angle_publ_flag
C4 N1 I1 . . 105.59(15) ?
C4 N1 Cl3 . . 103.7(4) ?
C8 N1 C4 . . 116.7(2) ?
C8 N1 I1 . . 135.85(17) ?
C8 N1 Cl3 . . 138.0(4) ?
C2 C1 Cl1 . . 119.01(17) ?
C2 C1 C3 . 2_676 121.55(19) ?
C3 C1 Cl1 2_676 . 119.44(16) ?
C1 C2 Cl2 . . 119.08(16) ?
C1 C2 C3 . . 120.8(2) ?
C3 C2 Cl2 . . 120.13(16) ?
C1 C3 C2 2_676 . 117.65(19) ?
C1 C3 I1 2_676 . 121.43(15) ?
C1 C3 Cl3 2_676 . 121.0(7) ?
C2 C3 I1 . . 120.91(16) ?
C2 C3 Cl3 . . 121.3(7) ?
N1 C4 H4 . . 118.3 ?
N1 C4 C5 . . 123.4(2) ?
C5 C4 H4 . . 118.3 ?
C4 C5 H5 . . 120.0 ?
C4 C5 C6 . . 119.9(2) ?
C6 C5 H5 . . 120.0 ?
C5 C6 C7 . . 116.9(2) ?
C5 C6 C9 . . 119.5(2) ?
C7 C6 C9 . . 123.6(2) ?
C6 C7 H7 . . 120.4 ?
C8 C7 C6 . . 119.1(2) ?
C8 C7 H7 . . 120.4 ?
N1 C8 C7 . . 123.9(2) ?
N1 C8 H8 . . 118.0 ?
C7 C8 H8 . . 118.0 ?
C6 C9 H9 . . 117.1 ?
C9 C9 C6 2_755 . 125.7(3) ?
C9 C9 H9 2_755 . 117.1 ?
C3 I1 N1 . . 170.11(8) ?
C3 Cl3 N1 . . 170.7(11) ?

loop_
_geom_bond_atom_site_label_1
_geom_bond_atom_site_label_2
_geom_bond_site_symmetry_2
_geom_bond_distance
_geom_bond_publ_flag
Cl1 C1 . 1.730(2) ?
Cl2 C2 . 1.729(2) ?
N1 C4 . 1.339(3) ?
N1 C8 . 1.331(3) ?
N1 I1 . 2.887(2) ?
N1 Cl3 . 3.144(16) ?
C1 C2 . 1.396(3) ?
C1 C3 2_676 1.397(3) ?
C2 C3 . 1.399(3) ?
C3 I1 . 2.092(2) ?
C3 Cl3 . 1.832(16) ?
C4 H4 . 0.9400 ?
C4 C5 . 1.381(3) ?
C5 H5 . 0.9400 ?
C5 C6 . 1.390(3) ?
C6 C7 . 1.392(3) ?
C6 C9 . 1.473(3) ?
C7 H7 . 0.9400 ?
C7 C8 . 1.392(3) ?
C8 H8 . 0.9400 ?
C9 C9 2_755 1.321(5) ?
C9 H9 . 0.9400 ?

loop_
_geom_torsion_atom_site_label_1
_geom_torsion_atom_site_label_2
_geom_torsion_atom_site_label_3
_geom_torsion_atom_site_label_4
_geom_torsion_site_symmetry_1
_geom_torsion_site_symmetry_2
_geom_torsion_site_symmetry_3
_geom_torsion_site_symmetry_4
_geom_torsion
_geom_torsion_publ_flag
Cl1 C1 C2 Cl2 . . . . 0.8(3) ?
Cl1 C1 C2 C3 . . . . -179.79(16) ?
Cl2 C2 C3 C1 . . . 2_676 179.65(16) ?
Cl2 C2 C3 I1 . . . . -0.9(3) ?
Cl2 C2 C3 Cl3 . . . . -4.6(8) ?
N1 C4 C5 C6 . . . . -1.5(4) ?
C1 C2 C3 C1 . . . 2_676 0.2(3) ?
C1 C2 C3 I1 . . . . 179.69(16) ?
C1 C2 C3 Cl3 . . . . 176.0(8) ?
C3 C1 C2 Cl2 2_676 . . . -179.67(16) ?
C3 C1 C2 C3 2_676 . . . -0.2(4) ?
C4 N1 C8 C7 . . . . 0.7(4) ?
C4 C5 C6 C7 . . . . 1.6(3) ?
C4 C5 C6 C9 . . . . -178.7(2) ?
C5 C6 C7 C8 . . . . -0.7(3) ?
C5 C6 C9 C9 . . . 2_755 161.1(3) ?
C6 C7 C8 N1 . . . . -0.5(4) ?
C7 C6 C9 C9 . . . 2_755 -19.2(4) ?
C8 N1 C4 C5 . . . . 0.3(4) ?
C9 C6 C7 C8 . . . . 179.6(2) ?
I1 N1 C4 C5 . . . . 167.2(2) ?
I1 N1 C8 C7 . . . . -161.03(19) ?
Cl3 N1 C4 C5 . . . . 168.4(5) ?
Cl3 N1 C8 C7 . . . . -161.8(6) ?
